data_1515767
loop_
_publ_author_name
'Kang, Myeong Jin'
'Yamamoto, Tatsuya'
'Shinamura, Shoji'
'Miyazaki, Eigo'
'Takimiya, Kazuo'

_publ_section_title
;
 Unique three-dimensional (3D) molecular array in dimethyl-DNTT crystals:
 a new approach to 3D organic semiconductors
;
_journal_issue 2
_journal_name_full 'Chemical Science'
_journal_page_first 179
_journal_paper_doi 10.1039/c0sc00156b
_journal_volume 1
_journal_year 2010
_chemical_formula_moiety 'C24 H16 S2'
_chemical_formula_sum 'C24 H16 S2'
_chemical_formula_weight 368.49
_chemical_name_common 3,10-DMeDNTT
_chemical_name_systematic
;
3,10-DMeDNTT
;
_space_group_IT_number 14
_symmetry_cell_setting monoclinic
_symmetry_Int_Tables_number 14
_symmetry_space_group_name_Hall '-P 2yn'
_symmetry_space_group_name_H-M 'P 1 21/n 1'
_atom_sites_solution_hydrogens geom
_atom_sites_solution_primary direct
_atom_sites_solution_secondary difmap
_audit_creation_method SHELXL-97
_cell_angle_alpha 90
_cell_angle_beta 97.9240(10)
_cell_angle_gamma 90
_cell_formula_units_Z 2
_cell_length_a 6.148(2)
_cell_length_b 7.535(3)
_cell_length_c 18.559(7)
_cell_measurement_reflns_used 2149
_cell_measurement_temperature 293(2)
_cell_measurement_theta_max 27.5
_cell_measurement_theta_min 3.3
_cell_volume 851.5(5)
_computing_cell_refinement CRYSTALCLEAR
_computing_data_collection CRYSTALCLEAR
_computing_data_reduction 'teXsan Ver. 1.11'
_computing_structure_refinement 'SHELXL-97 (Sheldrick, 1997)'
_computing_structure_solution 'SHELXS-97 (Sheldrick, 1990)'
_diffrn_ambient_temperature 293(2)
_diffrn_detector_area_resol_mean 14.71
_diffrn_measured_fraction_theta_full 0.945
_diffrn_measured_fraction_theta_max 0.945
_diffrn_measurement_device_type 'Rigaku/MSC Mercury CCD'
_diffrn_measurement_method \w
_diffrn_radiation_monochromator graphite
_diffrn_radiation_source 'rotating anode'
_diffrn_radiation_type MoK\a
_diffrn_radiation_wavelength 0.71070
_diffrn_reflns_av_R_equivalents 0.0000
_diffrn_reflns_av_sigmaI/netI 0.0507
_diffrn_reflns_limit_h_max 7
_diffrn_reflns_limit_h_min 0
_diffrn_reflns_limit_k_max 9
_diffrn_reflns_limit_k_min 0
_diffrn_reflns_limit_l_max 23
_diffrn_reflns_limit_l_min -24
_diffrn_reflns_number 1839
_diffrn_reflns_theta_full 27.48
_diffrn_reflns_theta_max 27.48
_diffrn_reflns_theta_min 3.50
_diffrn_standards_number 6211
_exptl_absorpt_coefficient_mu 0.317
_exptl_absorpt_correction_T_max 0.954
_exptl_absorpt_correction_T_min 0.954
_exptl_absorpt_correction_type none
_exptl_crystal_colour Yellow
_exptl_crystal_density_diffrn 1.437
_exptl_crystal_density_method 'not measured'
_exptl_crystal_description Block
_exptl_crystal_F_000 384
_exptl_crystal_size_max 0.500
_exptl_crystal_size_mid 0.300
_exptl_crystal_size_min 0.150
_refine_diff_density_max 0.316
_refine_diff_density_min -0.305
_refine_diff_density_rms 0.048
_refine_ls_extinction_method none
_refine_ls_goodness_of_fit_ref 0.982
_refine_ls_hydrogen_treatment noref
_refine_ls_matrix_type full
_refine_ls_number_parameters 118
_refine_ls_number_reflns 1839
_refine_ls_number_restraints 0
_refine_ls_restrained_S_all 0.982
_refine_ls_R_factor_all 0.0474
_refine_ls_R_factor_gt 0.0395
_refine_ls_shift/su_max 0.001
_refine_ls_shift/su_mean 0.000
_refine_ls_structure_factor_coef Fsqd
_refine_ls_weighting_details 'calc w=1/[\s^2^(Fo^2^)+(0.0657P)^2^+0.0000P] where P=(Fo^2^+2Fc^2^)/3'
_refine_ls_weighting_scheme calc
_refine_ls_wR_factor_gt 0.1087
_refine_ls_wR_factor_ref 0.1146
_reflns_number_gt 1469
_reflns_number_total 1839
_reflns_threshold_expression >2sigma(I)
_cod_data_source_file c0sc00156b.txt
_cod_data_source_block 3,10-DMeDNTT
_cod_database_code 1515767

loop_
_symmetry_equiv_pos_as_xyz
'x, y, z'
'-x+1/2, y+1/2, -z+1/2'
'-x, -y, -z'
'x-1/2, -y-1/2, z-1/2'

loop_
_atom_site_label
_atom_site_type_symbol
_atom_site_fract_x
_atom_site_fract_y
_atom_site_fract_z
_atom_site_U_iso_or_equiv
_atom_site_adp_type
_atom_site_occupancy
_atom_site_symmetry_multiplicity
_atom_site_calc_flag
S1 S 0.19899(7) -0.12150(6) 0.46100(2) 0.04057(18) Uani 1 1 d
C1 C 0.3336(3) -0.0819(2) 0.38542(9) 0.0339(4) Uani 1 1 d
C2 C 0.2553(3) -0.12327(19) 0.31444(9) 0.0358(4) Uani 1 1 d
C3 C 0.3827(3) -0.0828(2) 0.25953(9) 0.0339(4) Uani 1 1 d
C4 C 0.3101(3) -0.1233(2) 0.18518(9) 0.0398(4) Uani 1 1 d
C5 C 0.4349(3) -0.0824(2) 0.13263(9) 0.0427(4) Uani 1 1 d
C6 C 0.6432(3) 0.0003(2) 0.14903(9) 0.0382(4) Uani 1 1 d
C7 C 0.7173(3) 0.0401(2) 0.22029(9) 0.0369(4) Uani 1 1 d
C8 C 0.5928(2) 0.00010(19) 0.27731(8) 0.0331(4) Uani 1 1 d
C9 C 0.6693(2) 0.0411(2) 0.35066(8) 0.0346(4) Uani 1 1 d
C10 C 0.5437(2) 0.00154(19) 0.40443(8) 0.0332(3) Uani 1 1 d
C11 C 0.4174(2) -0.0287(2) 0.51819(8) 0.0352(4) Uani 1 1 d
C12 C 0.7758(3) 0.0434(3) 0.08918(10) 0.0486(4) Uani 1 1 d
H1 H 0.1159 -0.1798 0.3036 0.043 Uiso 1 1 d
H2 H 0.1708 -0.1783 0.1722 0.047 Uiso 1 1 d
H3 H 0.3843 -0.1127 0.0826 0.051 Uiso 1 1 d
H4 H 0.8587 0.0941 0.2321 0.045 Uiso 1 1 d
H5 H 0.8090 0.0961 0.3632 0.041 Uiso 1 1 d
H6 H 0.9074 0.1034 0.1089 0.058 Uiso 1 1 d
H7 H 0.8135 -0.0633 0.0664 0.058 Uiso 1 1 d
H8 H 0.6932 0.1174 0.0542 0.058 Uiso 1 1 d

loop_
_atom_site_aniso_label
_atom_site_aniso_U_11
_atom_site_aniso_U_22
_atom_site_aniso_U_33
_atom_site_aniso_U_23
_atom_site_aniso_U_13
_atom_site_aniso_U_12
S1 0.0329(3) 0.0501(3) 0.0369(3) -0.00116(17) -0.00168(18) -0.00971(16)
C1 0.0304(8) 0.0324(8) 0.0369(8) 0.0015(6) -0.0020(6) -0.0002(6)
C2 0.0291(8) 0.0356(9) 0.0404(9) -0.0010(6) -0.0034(7) -0.0037(6)
C3 0.0323(8) 0.0310(7) 0.0360(8) -0.0008(6) -0.0036(6) 0.0018(6)
C4 0.0359(9) 0.0409(9) 0.0394(9) -0.0042(7) -0.0058(7) -0.0033(6)
C5 0.0470(10) 0.0444(9) 0.0342(9) -0.0045(7) -0.0034(7) 0.0022(7)
C6 0.0408(9) 0.0350(8) 0.0376(9) -0.0003(6) 0.0008(7) 0.0025(7)
C7 0.0342(8) 0.0346(8) 0.0405(9) 0.0011(7) 0.0004(7) 0.0002(6)
C8 0.0322(8) 0.0291(8) 0.0360(8) -0.0002(6) -0.0025(6) 0.0000(6)
C9 0.0291(8) 0.0341(8) 0.0382(9) 0.0007(6) -0.0038(6) -0.0030(6)
C10 0.0309(8) 0.0313(8) 0.0348(8) 0.0009(6) -0.0046(6) -0.0004(6)
C11 0.0325(8) 0.0353(8) 0.0355(8) 0.0000(6) -0.0036(6) -0.0021(6)
C12 0.0524(11) 0.0534(11) 0.0397(10) 0.0007(8) 0.0057(8) 0.0010(9)

loop_
_atom_type_symbol
_atom_type_description
_atom_type_scat_dispersion_real
_atom_type_scat_dispersion_imag
_atom_type_scat_source
C C 0.0033 0.0016 'International Tables Vol C Tables 4.2.6.8 and 6.1.1.4'
H H 0.0000 0.0000 'International Tables Vol C Tables 4.2.6.8 and 6.1.1.4'
S S 0.1246 0.1234 'International Tables Vol C Tables 4.2.6.8 and 6.1.1.4'

loop_
_geom_angle_atom_site_label_1
_geom_angle_atom_site_label_2
_geom_angle_atom_site_label_3
_geom_angle
_geom_angle_site_symmetry_1
_geom_angle_site_symmetry_3
_geom_angle_publ_flag
C11 S1 C1 90.58(8) . . yes
C2 C1 C10 121.24(15) . . yes
C2 C1 S1 126.02(13) . . yes
C10 C1 S1 112.74(12) . . yes
C1 C2 C3 119.39(15) . . yes
C2 C3 C4 121.74(15) . . yes
C2 C3 C8 120.27(14) . . yes
C4 C3 C8 117.99(15) . . yes
C5 C4 C3 121.01(16) . . yes
C4 C5 C6 121.91(15) . . yes
C7 C6 C5 118.23(15) . . yes
C7 C6 C12 121.61(15) . . yes
C5 C6 C12 120.15(15) . . yes
C6 C7 C8 122.02(15) . . yes
C9 C8 C7 121.97(14) . . yes
C9 C8 C3 119.20(14) . . yes
C7 C8 C3 118.84(15) . . yes
C10 C9 C8 120.41(13) . . yes
C9 C10 C1 119.49(14) . . yes
C9 C10 C11 131.38(14) . 3_656 yes
C1 C10 C11 109.13(14) . 3_656 yes
C11 C11 C10 114.59(17) 3_656 3_656 yes
C11 C11 S1 112.96(16) 3_656 . yes
C10 C11 S1 132.45(12) 3_656 . yes

loop_
_geom_bond_atom_site_label_1
_geom_bond_atom_site_label_2
_geom_bond_distance
_geom_bond_site_symmetry_2
_geom_bond_publ_flag
S1 C11 1.7392(16) . yes
S1 C1 1.7495(18) . yes
C1 C2 1.374(2) . yes
C1 C10 1.437(2) . yes
C2 C3 1.402(2) . yes
C3 C4 1.423(2) . yes
C3 C8 1.431(2) . yes
C4 C5 1.357(2) . yes
C5 C6 1.419(2) . yes
C6 C7 1.371(2) . yes
C6 C12 1.501(2) . yes
C7 C8 1.421(2) . yes
C8 C9 1.412(2) . yes
C9 C10 1.376(2) . yes
C10 C11 1.438(2) 3_656 yes
C11 C11 1.365(3) 3_656 yes
C11 C10 1.438(2) 3_656 yes

loop_
_geom_torsion_atom_site_label_1
_geom_torsion_atom_site_label_2
_geom_torsion_atom_site_label_3
_geom_torsion_atom_site_label_4
_geom_torsion
_geom_torsion_site_symmetry_4
_geom_torsion_publ_flag
C11 S1 C1 C2 179.97(15) . yes
C11 S1 C1 C10 0.03(12) . yes
C10 C1 C2 C3 -0.2(2) . yes
S1 C1 C2 C3 179.90(11) . yes
C1 C2 C3 C4 179.77(14) . yes
C1 C2 C3 C8 0.3(2) . yes
C2 C3 C4 C5 179.64(15) . yes
C8 C3 C4 C5 -0.8(2) . yes
C3 C4 C5 C6 0.7(3) . yes
C4 C5 C6 C7 -0.5(3) . yes
C4 C5 C6 C12 -179.93(16) . yes
C5 C6 C7 C8 0.4(2) . yes
C12 C6 C7 C8 179.89(14) . yes
C6 C7 C8 C9 179.97(14) . yes
C6 C7 C8 C3 -0.6(2) . yes
C2 C3 C8 C9 -0.2(2) . yes
C4 C3 C8 C9 -179.78(14) . yes
C2 C3 C8 C7 -179.69(14) . yes
C4 C3 C8 C7 0.8(2) . yes
C7 C8 C9 C10 179.57(14) . yes
C3 C8 C9 C10 0.1(2) . yes
C8 C9 C10 C1 -0.1(2) . yes
C8 C9 C10 C11 179.98(15) 3_656 yes
C2 C1 C10 C9 0.1(2) . yes
S1 C1 C10 C9 -179.99(12) . yes
C2 C1 C10 C11 -179.96(14) 3_656 yes
S1 C1 C10 C11 -0.02(17) 3_656 yes
C1 S1 C11 C11 -0.04(17) 3_656 yes
C1 S1 C11 C10 180.00(17) 3_656 yes
